data_1571378
loop_
_publ_author_name
'Yamba, Zaina'
'Peoble, Anna'
'Novikov, Egor'
'Casta\~neda, Ra\'ul'
'Timofeeva, Tatiana'

_publ_section_title
;
 Interplay of Isomorphs and Polymorphs of Amidino-Copper(II) Complexes
 with Different Halides
;
_journal_issue 4
_journal_name_full Crystals
_journal_page_first 319
_journal_paper_doi 10.3390/cryst14040319
_journal_volume 14
_journal_year 2024
_chemical_formula_moiety 'C2 F3 O2, C5 H7 N4'
_chemical_formula_sum 'C7 H7 F3 N4 O2'
_chemical_formula_weight 236.17
_space_group_crystal_system monoclinic
_space_group_IT_number 11
_space_group_name_Hall '-P 2yb'
_space_group_name_H-M_alt 'P 1 21/m 1'
_atom_sites_solution_hydrogens mixed
_atom_sites_solution_primary dual
_audit_creation_date 2024-02-28
_audit_creation_method
;
Olex2 1.5-beta
(compiled 2024.02.16 svn.r378c4104 for OlexSys, GUI svn.r6928)
;
_cell_angle_alpha 90
_cell_angle_beta 96.187(18)
_cell_angle_gamma 90
_cell_formula_units_Z 2
_cell_length_a 5.0459(9)
_cell_length_b 9.373(2)
_cell_length_c 9.5454(18)
_cell_measurement_reflns_used 1858
_cell_measurement_temperature 100
_cell_measurement_theta_max 24.6890
_cell_measurement_theta_min 2.1410
_cell_volume 448.82(15)
_computing_cell_refinement 'CrysAlisPro 1.171.42.49 (Rigaku OD, 2022)'
_computing_data_collection 'CrysAlisPro 1.171.42.49 (Rigaku OD, 2022)'
_computing_data_reduction 'CrysAlisPro 1.171.42.49 (Rigaku OD, 2022)'
_computing_molecular_graphics 'Olex2 1.5-beta (Dolomanov et al., 2009)'
_computing_publication_material 'Olex2 1.5-beta (Dolomanov et al., 2009)'
_computing_structure_refinement 'SHELXL 2019/2 (Sheldrick, 2015)'
_computing_structure_solution 'SHELXT 2018/2 (Sheldrick, 2018)'
_diffrn_ambient_environment N~2~
_diffrn_ambient_temperature 100
_diffrn_detector 'Bruker APEX2 area detector'
_diffrn_detector_area_resol_mean 7.9
_diffrn_detector_type 'CCD area detector'
_diffrn_measured_fraction_theta_full 0.996
_diffrn_measured_fraction_theta_max 0.996
_diffrn_measurement_details
;
List of Runs (angles in degrees, time in seconds):

  # Type    Start    End  Width  t~exp~   \w     \q     \k     \f   Frames
--------------------------------------------------------------------------
  1  \w    101.26 180.26   0.50   40.01    --   18.00  73.75  94.26  158
  2  \w    101.26 180.26   0.50   40.01    --   18.00  73.75 134.26  158
  3  \w    101.26 180.26   0.50   40.01    --   18.00  73.75 174.26  158
  4  \w    101.26 176.26   0.50   40.01    --   14.00  73.75-145.74  150
  5  \w    101.26 176.26   0.50   40.01    --   14.00  73.75-105.74  150
  6  \w    101.26 176.26   0.50   40.01    --   14.00  73.75 -65.74  150
  7  \w    101.26 180.26   0.50   40.01    --   18.00  73.75 -25.74  158
  8  \w    101.26 180.26   0.50   40.01    --   18.00  73.75 -85.74  158
;
_diffrn_measurement_device 'abstract diffractometer'
_diffrn_measurement_device_type 'Bruker SMART APEX2 area detector'
_diffrn_measurement_method '\w and \f scans'
_diffrn_orient_matrix_type 'CrysAlisPro convention (1999,Acta A55,543-557)'
_diffrn_orient_matrix_UB_11 -0.0150294000
_diffrn_orient_matrix_UB_12 -0.0743050000
_diffrn_orient_matrix_UB_13 -0.0129274000
_diffrn_orient_matrix_UB_21 -0.0211367000
_diffrn_orient_matrix_UB_22 0.0133069000
_diffrn_orient_matrix_UB_23 -0.0735317000
_diffrn_orient_matrix_UB_31 0.1388386000
_diffrn_orient_matrix_UB_32 -0.0057537000
_diffrn_orient_matrix_UB_33 -0.0044207000
_diffrn_radiation_monochromator graphite
_diffrn_radiation_probe x-ray
_diffrn_radiation_type 'Mo K\a'
_diffrn_radiation_wavelength 0.71073
_diffrn_reflns_av_R_equivalents 0.0703
_diffrn_reflns_av_unetI/netI 0.0381
_diffrn_reflns_Laue_measured_fraction_full 0.996
_diffrn_reflns_Laue_measured_fraction_max 0.996
_diffrn_reflns_limit_h_max 5
_diffrn_reflns_limit_h_min -3
_diffrn_reflns_limit_k_max 11
_diffrn_reflns_limit_k_min -10
_diffrn_reflns_limit_l_max 10
_diffrn_reflns_limit_l_min -11
_diffrn_reflns_number 3358
_diffrn_reflns_point_group_measured_fraction_full 0.996
_diffrn_reflns_point_group_measured_fraction_max 0.996
_diffrn_reflns_theta_full 24.668
_diffrn_reflns_theta_max 24.668
_diffrn_reflns_theta_min 2.146
_diffrn_source 'fine-focus sealed X-ray tube'
_diffrn_source_type 'Incoatec I\ms'
_exptl_absorpt_coefficient_mu 0.171
_exptl_absorpt_correction_T_max 1.00000
_exptl_absorpt_correction_T_min 0.36270
_exptl_absorpt_correction_type multi-scan
_exptl_absorpt_process_details
;
CrysAlisPro 1.171.42.49 (Rigaku Oxford Diffraction, 2022)
Empirical absorption correction using spherical harmonics,
implemented in SCALE3 ABSPACK scaling algorithm.
;
_exptl_crystal_colour colourless
_exptl_crystal_colour_primary colourless
_exptl_crystal_density_diffrn 1.747
_exptl_crystal_description needle
_exptl_crystal_F_000 240
_exptl_crystal_size_max 0.3
_exptl_crystal_size_mid 0.1
_exptl_crystal_size_min 0.05
_refine_diff_density_max 0.218
_refine_diff_density_min -0.390
_refine_diff_density_rms 0.067
_refine_ls_extinction_method none
_refine_ls_goodness_of_fit_ref 1.062
_refine_ls_hydrogen_treatment mixed
_refine_ls_matrix_type full
_refine_ls_number_parameters 90
_refine_ls_number_reflns 806
_refine_ls_number_restraints 1
_refine_ls_restrained_S_all 1.061
_refine_ls_R_factor_all 0.0932
_refine_ls_R_factor_gt 0.0665
_refine_ls_shift/su_max 0.000
_refine_ls_shift/su_mean 0.000
_refine_ls_structure_factor_coef Fsqd
_refine_ls_weighting_details 'w=1/[\s^2^(Fo^2^)+(0.1167P)^2^+0.1154P] where P=(Fo^2^+2Fc^2^)/3'
_refine_ls_weighting_scheme calc
_refine_ls_wR_factor_gt 0.1881
_refine_ls_wR_factor_ref 0.2204
_reflns_Friedel_coverage 0.000
_reflns_number_gt 537
_reflns_number_total 806
_reflns_threshold_expression 'I > 2\s(I)'
_cod_data_source_file Crystals-CIFS.cif
_cod_data_source_block 1
_cod_original_cell_volume 448.83(15)
_cod_database_code 1571378
_shelx_shelxl_version_number 2019/2
_chemical_oxdiff_formula C4N4F3O2
_shelx_space_group_comment
;
The symmetry employed for this shelxl refinement is uniquely defined
by the following loop, which should always be used as a source of
symmetry information in preference to the above space-group names.
They are only intended as comments.
;
_shelx_estimated_absorpt_t_max 0.992
_shelx_estimated_absorpt_t_min 0.951
_olex2_refinement_description
;
1. Fixed Uiso
 At 1.2 times of:
  All C(H) groups
2. Restrained distances
 N2-H2B \\sim N2-H2A
 with sigma of 0.02
3.a Aromatic/amide H refined with riding coordinates:
 C1(H1), C2(H2)
;
_olex2_submission_special_instructions 'No special instructions were received'
_oxdiff_exptl_absorpt_empirical_details
;
Empirical correction (ABSPACK) includes:
- Absorption correction using spherical harmonics
- Frame scaling
- Detector area scaling
;
_oxdiff_exptl_absorpt_empirical_full_max 4.231
_oxdiff_exptl_absorpt_empirical_full_min 0.576

loop_
_space_group_symop_operation_xyz
'x, y, z'
'-x, y+1/2, -z'
'-x, -y, -z'
'x, -y-1/2, z'

loop_
_atom_site_label
_atom_site_type_symbol
_atom_site_fract_x
_atom_site_fract_y
_atom_site_fract_z
_atom_site_U_iso_or_equiv
_atom_site_adp_type
_atom_site_occupancy
_atom_site_site_symmetry_order
_atom_site_calc_flag
_atom_site_refinement_flags_posn
_atom_site_refinement_flags_adp
_atom_site_refinement_flags_occupancy
_atom_site_disorder_assembly
_atom_site_disorder_group
O1 O 0.3112(5) 0.3637(3) 0.3542(3) 0.1041(11) Uani 1 1 d . . . . .
F2 F -0.1829(6) 0.250000 0.2091(4) 0.1458(18) Uani 1 2 d S T P . .
F1 F 0.0795(7) 0.1443(3) 0.1009(3) 0.1391(12) Uani 1 1 d . . . . .
N2 N 0.7694(6) 0.3671(4) 0.5368(3) 0.0851(10) Uani 1 1 d D . . . .
H2A H 0.619(7) 0.365(4) 0.488(4) 0.099(12) Uiso 1 1 d D . . . .
H2B H 0.827(7) 0.442(3) 0.578(4) 0.081(11) Uiso 1 1 d D . . . .
N1 N 1.1901(6) 0.3725(4) 0.7177(3) 0.0917(11) Uani 1 1 d . . . . .
C3 C 1.1015(9) 0.250000 0.6795(4) 0.0739(13) Uani 1 2 d S T P . .
C4 C 0.8645(8) 0.250000 0.5780(4) 0.0701(12) Uani 1 2 d S T P . .
C5 C 0.2462(9) 0.250000 0.3085(5) 0.0777(14) Uani 1 2 d S T P . .
C6 C 0.0536(10) 0.250000 0.1803(5) 0.0850(15) Uani 1 2 d S T P . .
C1 C 1.5134(10) 0.250000 0.8548(5) 0.1003(18) Uani 1 2 d S T P . .
H1 H 1.668485 0.250000 0.920757 0.120 Uiso 1 2 calc R U P . .
C2 C 1.4041(8) 0.3706(5) 0.8083(4) 0.1008(14) Uani 1 1 d . . . . .
H2 H 1.482108 0.458347 0.841195 0.121 Uiso 1 1 calc R U . . .

loop_
_atom_site_aniso_label
_atom_site_aniso_U_11
_atom_site_aniso_U_22
_atom_site_aniso_U_33
_atom_site_aniso_U_23
_atom_site_aniso_U_13
_atom_site_aniso_U_12
O1 0.0856(19) 0.118(2) 0.100(2) -0.0217(17) -0.0293(14) 0.0129(14)
F2 0.065(2) 0.277(6) 0.090(2) 0.000 -0.0163(15) 0.000
F1 0.171(3) 0.154(2) 0.0825(17) -0.0333(16) -0.0326(16) 0.0181(18)
N2 0.070(2) 0.107(3) 0.074(2) -0.0051(18) -0.0107(16) 0.0001(18)
N1 0.076(2) 0.127(3) 0.0682(18) -0.0022(16) -0.0129(14) -0.0066(16)
C3 0.058(2) 0.116(4) 0.047(2) 0.000 -0.0003(19) 0.000
C4 0.055(2) 0.101(4) 0.054(2) 0.000 0.0011(19) 0.000
C5 0.057(3) 0.113(4) 0.061(3) 0.000 -0.001(2) 0.000
C6 0.077(3) 0.118(4) 0.056(3) 0.000 -0.008(2) 0.000
C1 0.071(3) 0.174(6) 0.053(3) 0.000 -0.009(2) 0.000
C2 0.081(3) 0.146(4) 0.071(2) -0.006(2) -0.0114(19) -0.013(2)

loop_
_atom_type_symbol
_atom_type_description
_atom_type_scat_dispersion_real
_atom_type_scat_dispersion_imag
_atom_type_scat_source
C C 0.0033 0.0016 'International Tables Vol C Tables 4.2.6.8 and 6.1.1.4'
H H 0.0000 0.0000 'International Tables Vol C Tables 4.2.6.8 and 6.1.1.4'
F F 0.0171 0.0103 'International Tables Vol C Tables 4.2.6.8 and 6.1.1.4'
N N 0.0061 0.0033 'International Tables Vol C Tables 4.2.6.8 and 6.1.1.4'
O O 0.0106 0.0060 'International Tables Vol C Tables 4.2.6.8 and 6.1.1.4'

loop_
_geom_angle_atom_site_label_1
_geom_angle_atom_site_label_2
_geom_angle_atom_site_label_3
_geom_angle
_geom_angle_site_symmetry_1
_geom_angle_site_symmetry_3
_geom_angle_publ_flag
H2A N2 H2B 121(4) . . ?
C4 N2 H2A 117(2) . . ?
C4 N2 H2B 119(2) . . ?
C3 N1 C2 114.7(4) . . ?
N1 C3 N1 129.2(4) . 4_565 ?
N1 C3 C4 115.4(2) 4_565 . ?
N1 C3 C4 115.4(2) . . ?
N2 C4 N2 123.8(4) 4_565 . ?
N2 C4 C3 118.1(2) 4_565 . ?
N2 C4 C3 118.1(2) . . ?
O1 C5 O1 128.2(5) 4_565 . ?
O1 C5 C6 115.9(2) 4_565 . ?
O1 C5 C6 115.9(2) . . ?
F2 C6 F1 107.1(3) . . ?
F2 C6 F1 107.1(3) . 4_565 ?
F2 C6 C5 112.0(4) . . ?
F1 C6 F1 103.4(4) . 4_565 ?
F1 C6 C5 113.3(3) . . ?
F1 C6 C5 113.3(3) 4_565 . ?
C2 C1 H1 120.6 4_565 . ?
C2 C1 H1 120.6 . . ?
C2 C1 C2 118.8(5) 4_565 . ?
N1 C2 C1 121.4(4) . . ?
N1 C2 H2 119.3 . . ?
C1 C2 H2 119.3 . . ?

loop_
_geom_bond_atom_site_label_1
_geom_bond_atom_site_label_2
_geom_bond_distance
_geom_bond_site_symmetry_2
_geom_bond_publ_flag
O1 C5 1.185(3) . ?
F2 C6 1.254(6) . ?
F1 C6 1.263(4) . ?
N2 H2A 0.85(3) . ?
N2 H2B 0.84(3) . ?
N2 C4 1.245(4) . ?
N1 C3 1.271(4) . ?
N1 C2 1.309(5) . ?
C3 C4 1.455(6) . ?
C5 C6 1.478(7) . ?
C1 H1 0.9500 . ?
C1 C2 1.314(5) . ?
C1 C2 1.314(5) 4_565 ?
C2 H2 0.9500 . ?

loop_
_geom_torsion_atom_site_label_1
_geom_torsion_atom_site_label_2
_geom_torsion_atom_site_label_3
_geom_torsion_atom_site_label_4
_geom_torsion
_geom_torsion_site_symmetry_1
_geom_torsion_site_symmetry_2
_geom_torsion_site_symmetry_3
_geom_torsion_site_symmetry_4
_geom_torsion_publ_flag
O1 C5 C6 F2 89.2(4) 4_565 . . . ?
O1 C5 C6 F2 -89.2(4) . . . . ?
O1 C5 C6 F1 32.1(6) . . . 4_565 ?
O1 C5 C6 F1 -149.5(4) 4_565 . . 4_565 ?
O1 C5 C6 F1 149.5(4) . . . . ?
O1 C5 C6 F1 -32.1(6) 4_565 . . . ?
N1 C3 C4 N2 179.9(3) . . . 4_565 ?
N1 C3 C4 N2 0.3(6) . . . . ?
N1 C3 C4 N2 -179.9(3) 4_565 . . . ?
N1 C3 C4 N2 -0.3(6) 4_565 . . 4_565 ?
C3 N1 C2 C1 -0.3(6) . . . . ?
C2 N1 C3 N1 0.6(7) . . . 4_565 ?
C2 N1 C3 C4 -179.6(3) . . . . ?
C2 C1 C2 N1 0.2(8) 4_565 . . . ?
